data_7020124
loop_
_publ_author_name
'Maeda, Yuri'
'Hashimoto, Hideki'
'Nishioka, Takanori'

_publ_section_title
;
 Sulfur containing platinum(II) complexes with N-heterocyclic carbene
 ligands obtained by reactions of a hydrosulfido complex.
;
_journal_issue 39
_journal_name_full 'Dalton transactions (Cambridge, England : 2003)'
_journal_page_first 12038
_journal_page_last 12047
_journal_paper_doi 10.1039/c2dt30597f
_journal_volume 41
_journal_year 2012
_chemical_formula_moiety 'C10 H14 N4 Pt S4'
_chemical_formula_sum 'C10 H14 N4 Pt S4'
_chemical_formula_weight 513.58
_space_group_IT_number 15
_symmetry_cell_setting monoclinic
_symmetry_Int_Tables_number 15
_symmetry_space_group_name_Hall '-C 2yc'
_symmetry_space_group_name_H-M 'C 1 2/c 1'
_atom_sites_solution_hydrogens geom
_atom_sites_solution_primary direct
_atom_sites_solution_secondary difmap
_cell_angle_alpha 90.0000
_cell_angle_beta 115.6706(19)
_cell_angle_gamma 90.0000
_cell_formula_units_Z 8
_cell_length_a 22.4939(19)
_cell_length_b 10.0871(8)
_cell_length_c 14.7816(13)
_cell_measurement_reflns_used 6236
_cell_measurement_temperature 193
_cell_measurement_theta_max 27.48
_cell_measurement_theta_min 4.04
_cell_volume 3022.9(4)
_computing_cell_refinement CrystalClear
_computing_data_collection 'CrystalClear (Rigaku Inc., 2007)'
_computing_data_reduction CrystalClear
_computing_molecular_graphics 'CrystalStructure 4.0'
_computing_publication_material 'CrystalStructure 4.0 (Rigaku, 2010)'
_computing_structure_refinement 'SHELXL97 (Sheldrick, 2008)'
_computing_structure_solution SIR97
_diffrn_ambient_temperature 193
_diffrn_detector_area_resol_mean 7.314
_diffrn_measured_fraction_theta_full 0.983
_diffrn_measured_fraction_theta_max 0.983
_diffrn_measurement_device_type 'Rigaku Mercury70'
_diffrn_measurement_method \w
_diffrn_radiation_type 'Mo K\a'
_diffrn_radiation_wavelength 0.71075
_diffrn_reflns_av_R_equivalents 0.0275
_diffrn_reflns_limit_h_max 29
_diffrn_reflns_limit_h_min -28
_diffrn_reflns_limit_k_max 13
_diffrn_reflns_limit_k_min -11
_diffrn_reflns_limit_l_max 19
_diffrn_reflns_limit_l_min -17
_diffrn_reflns_number 15933
_diffrn_reflns_theta_full 27.49
_diffrn_reflns_theta_max 27.48
_diffrn_standards_number 0
_exptl_absorpt_coefficient_mu 9.789
_exptl_absorpt_correction_T_max 0.613
_exptl_absorpt_correction_T_min 0.412
_exptl_absorpt_correction_type multi-scan
_exptl_absorpt_process_details 'REQAB (Rigaku, 1998)'
_exptl_crystal_colour yellow
_exptl_crystal_density_diffrn 2.257
_exptl_crystal_density_method 'not measured'
_exptl_crystal_description prism
_exptl_crystal_F_000 1952.00
_exptl_crystal_size_max 0.150
_exptl_crystal_size_mid 0.100
_exptl_crystal_size_min 0.050
_refine_diff_density_max 1.670
_refine_diff_density_min -1.060
_refine_ls_extinction_method none
_refine_ls_goodness_of_fit_ref 1.000
_refine_ls_hydrogen_treatment constr
_refine_ls_number_parameters 174
_refine_ls_number_reflns 3407
_refine_ls_number_restraints 0
_refine_ls_R_factor_gt 0.0223
_refine_ls_shift/su_max 0.005
_refine_ls_structure_factor_coef Fsqd
_refine_ls_weighting_details 'w = 1/[\s^2^(Fo^2^)+(0.0298P)^2^+7.4133P] where P=(Fo^2^+2Fc^2^)/3'
_refine_ls_weighting_scheme calc
_refine_ls_wR_factor_ref 0.0546
_reflns_number_gt 3101
_reflns_number_total 3407
_reflns_threshold_expression F^2^>2.0\s(F^2^)
_cod_data_source_file c2dt30597f.txt
_cod_data_source_block 3-PtbisNHCS4
_cod_original_cell_volume 3022.9(5)
_cod_database_code 7020124

loop_
_symmetry_equiv_pos_site_id
_symmetry_equiv_pos_as_xyz
1 +X,+Y,+Z
2 -X,+Y,1/2-Z
3 -X,-Y,-Z
4 +X,-Y,1/2+Z
5 1/2+X,1/2+Y,+Z
6 1/2-X,1/2+Y,1/2-Z
7 1/2-X,1/2-Y,-Z
8 1/2+X,1/2-Y,1/2+Z

loop_
_atom_site_label
_atom_site_type_symbol
_atom_site_fract_x
_atom_site_fract_y
_atom_site_fract_z
_atom_site_U_iso_or_equiv
_atom_site_adp_type
_atom_site_occupancy
_atom_site_symmetry_multiplicity
_atom_site_calc_flag
_atom_site_refinement_flags
Pt1 Pt 0.872539(6) 0.180837(13) 0.230698(9) 0.01923(6) Uani 1.0 1 d .
S1 S 0.86354(5) 0.16193(10) 0.38274(8) 0.0302(2) Uani 1.0 1 d .
S2 S 0.89080(5) 0.34555(11) 0.45099(7) 0.0340(3) Uani 1.0 1 d .
S3 S 0.83864(5) 0.46767(10) 0.33291(8) 0.0366(3) Uani 1.0 1 d .
S4 S 0.87635(4) 0.41322(10) 0.23348(6) 0.0257(2) Uani 1.0 1 d .
N1 N 0.93473(14) -0.0882(3) 0.2905(3) 0.0259(7) Uani 1.0 1 d .
N2 N 0.84423(13) -0.1085(3) 0.1577(3) 0.0241(7) Uani 1.0 1 d .
N3 N 0.80720(13) 0.1264(3) 0.0155(2) 0.0224(6) Uani 1.0 1 d .
N4 N 0.89243(14) 0.2427(3) 0.0404(3) 0.0246(7) Uani 1.0 1 d .
C1 C 0.88226(15) -0.0173(4) 0.2257(3) 0.0208(7) Uani 1.0 1 d .
C2 C 0.92864(19) -0.2201(4) 0.2638(3) 0.0310(9) Uani 1.0 1 d .
C3 C 0.87209(19) -0.2329(4) 0.1809(4) 0.0331(9) Uani 1.0 1 d .
C4 C 0.99259(18) -0.0321(5) 0.3735(3) 0.0360(10) Uani 1.0 1 d .
C5 C 0.78149(16) -0.0914(4) 0.0665(3) 0.0283(8) Uani 1.0 1 d .
C6 C 0.75946(15) 0.0496(4) 0.0366(3) 0.0252(8) Uani 1.0 1 d .
C7 C 0.85987(17) 0.1867(3) 0.0885(3) 0.0208(8) Uani 1.0 1 d .
C8 C 0.80691(18) 0.1439(4) -0.0770(3) 0.0278(8) Uani 1.0 1 d .
C9 C 0.86031(18) 0.2164(4) -0.0613(3) 0.0292(8) Uani 1.0 1 d .
C10 C 0.95296(19) 0.3213(4) 0.0882(4) 0.0341(10) Uani 1.0 1 d .
H2 H 0.9589 -0.2890 0.2980 0.0372 Uiso 1.0 1 calc R
H3 H 0.8545 -0.3125 0.1448 0.0397 Uiso 1.0 1 calc R
H4A H 0.9784 0.0236 0.4148 0.0432 Uiso 1.0 1 calc R
H4B H 1.0176 0.0216 0.3467 0.0432 Uiso 1.0 1 calc R
H4C H 1.0206 -0.1041 0.4145 0.0432 Uiso 1.0 1 calc R
H5A H 0.7463 -0.1383 0.0769 0.0340 Uiso 1.0 1 calc R
H5B H 0.7859 -0.1351 0.0098 0.0340 Uiso 1.0 1 calc R
H6A H 0.7167 0.0491 -0.0238 0.0302 Uiso 1.0 1 calc R
H6B H 0.7527 0.0932 0.0914 0.0302 Uiso 1.0 1 calc R
H8 H 0.7752 0.1111 -0.1396 0.0333 Uiso 1.0 1 calc R
H9 H 0.8737 0.2447 -0.1109 0.0351 Uiso 1.0 1 calc R
H10A H 0.9727 0.3069 0.1609 0.0409 Uiso 1.0 1 calc R
H10B H 0.9424 0.4155 0.0739 0.0409 Uiso 1.0 1 calc R
H10C H 0.9842 0.2941 0.0617 0.0409 Uiso 1.0 1 calc R

loop_
_atom_site_aniso_label
_atom_site_aniso_U_11
_atom_site_aniso_U_22
_atom_site_aniso_U_33
_atom_site_aniso_U_12
_atom_site_aniso_U_13
_atom_site_aniso_U_23
Pt1 0.02184(9) 0.01635(9) 0.02108(9) -0.00051(4) 0.01078(6) -0.00110(5)
S1 0.0413(6) 0.0278(5) 0.0285(5) -0.0001(4) 0.0217(5) 0.0002(4)
S2 0.0366(6) 0.0389(6) 0.0286(5) -0.0029(4) 0.0161(5) -0.0098(5)
S3 0.0433(6) 0.0284(6) 0.0450(6) 0.0065(4) 0.0255(5) -0.0053(5)
S4 0.0319(5) 0.0202(5) 0.0268(5) -0.0020(3) 0.0145(4) -0.0019(4)
N1 0.0321(16) 0.0234(17) 0.0257(16) 0.0056(12) 0.0159(13) 0.0039(13)
N2 0.0278(15) 0.0169(15) 0.0333(16) -0.0013(11) 0.0187(13) -0.0015(13)
N3 0.0256(15) 0.0208(16) 0.0224(14) 0.0013(12) 0.0119(12) -0.0006(13)
N4 0.0254(14) 0.0229(17) 0.0295(16) 0.0033(12) 0.0155(12) 0.0028(13)
C1 0.0243(16) 0.0210(19) 0.0216(17) 0.0011(13) 0.0143(14) 0.0040(14)
C2 0.043(3) 0.024(2) 0.037(3) 0.0088(16) 0.0275(19) 0.0059(17)
C3 0.048(3) 0.0144(18) 0.050(3) 0.0008(16) 0.033(2) -0.0021(18)
C4 0.034(2) 0.045(3) 0.0266(19) 0.0076(18) 0.0108(16) -0.0014(18)
C5 0.0273(18) 0.0234(19) 0.034(2) -0.0050(14) 0.0131(16) -0.0062(16)
C6 0.0207(16) 0.0251(19) 0.0309(19) -0.0010(14) 0.0123(15) -0.0023(16)
C7 0.0242(18) 0.0139(17) 0.0262(19) 0.0018(12) 0.0127(15) 0.0006(13)
C8 0.033(2) 0.0246(19) 0.0255(18) 0.0052(15) 0.0129(16) -0.0011(16)
C9 0.042(3) 0.028(2) 0.0253(19) 0.0127(17) 0.0216(17) 0.0084(16)
C10 0.029(2) 0.029(3) 0.049(3) -0.0024(15) 0.0217(19) 0.0049(18)

loop_
_atom_type_symbol
_atom_type_description
_atom_type_scat_dispersion_real
_atom_type_scat_dispersion_imag
_atom_type_scat_source
C C 0.0033 0.0016
;
International Tables for Crystallography
(1992, Vol. C, Tables 4.2.6.8 and 6.1.1.4)
;
H H 0.0000 0.0000
;
International Tables for Crystallography
(1992, Vol. C, Table 6.1.1.4)
;
N N 0.0061 0.0033
;
International Tables for Crystallography
(1992, Vol. C, Tables 4.2.6.8 and 6.1.1.4)
;
Pt Pt -1.7033 8.3905
;
International Tables for Crystallography
(1992, Vol. C, Tables 4.2.6.8 and 6.1.1.4)
;
S S 0.1246 0.1234
;
International Tables for Crystallography
(1992, Vol. C, Tables 4.2.6.8 and 6.1.1.4)
;

loop_
_geom_angle_atom_site_label_1
_geom_angle_atom_site_label_2
_geom_angle_atom_site_label_3
_geom_angle
_geom_angle_publ_flag
S1 Pt1 S4 94.70(4) yes
S1 Pt1 C1 90.58(12) yes
S1 Pt1 C7 167.79(11) yes
S4 Pt1 C1 171.14(12) yes
S4 Pt1 C7 88.64(9) yes
C1 Pt1 C7 87.66(14) yes
Pt1 S1 S2 105.27(6) yes
S1 S2 S3 100.60(6) yes
S2 S3 S4 100.78(7) yes
Pt1 S4 S3 104.79(6) yes
C1 N1 C2 111.0(3) yes
C1 N1 C4 125.1(3) yes
C2 N1 C4 123.8(3) yes
C1 N2 C3 111.1(3) yes
C1 N2 C5 129.9(3) yes
C3 N2 C5 118.9(3) yes
C6 N3 C7 122.6(4) yes
C6 N3 C8 126.3(3) yes
C7 N3 C8 111.1(4) yes
C7 N4 C9 110.3(3) yes
C7 N4 C10 125.2(4) yes
C9 N4 C10 124.5(4) yes
Pt1 C1 N1 124.9(3) yes
Pt1 C1 N2 130.9(3) yes
N1 C1 N2 104.0(3) yes
N1 C2 C3 107.0(4) yes
N2 C3 C2 106.8(4) yes
N2 C5 C6 116.1(3) yes
N3 C6 C5 112.5(3) yes
Pt1 C7 N3 120.2(3) yes
Pt1 C7 N4 134.9(3) yes
N3 C7 N4 104.9(4) yes
N3 C8 C9 106.3(3) yes
N4 C9 C8 107.5(4) yes
N1 C2 H2 126.491 no
C3 C2 H2 126.484 no
N2 C3 H3 126.594 no
C2 C3 H3 126.583 no
N1 C4 H4A 109.473 no
N1 C4 H4B 109.476 no
N1 C4 H4C 109.475 no
H4A C4 H4B 109.474 no
H4A C4 H4C 109.477 no
H4B C4 H4C 109.453 no
N2 C5 H5A 108.272 no
N2 C5 H5B 108.275 no
C6 C5 H5A 108.260 no
C6 C5 H5B 108.274 no
H5A C5 H5B 107.388 no
N3 C6 H6A 109.077 no
N3 C6 H6B 109.090 no
C5 C6 H6A 109.093 no
C5 C6 H6B 109.101 no
H6A C6 H6B 107.842 no
N3 C8 H8 126.882 no
C9 C8 H8 126.867 no
N4 C9 H9 126.237 no
C8 C9 H9 126.243 no
N4 C10 H10A 109.471 no
N4 C10 H10B 109.469 no
N4 C10 H10C 109.462 no
H10A C10 H10B 109.481 no
H10A C10 H10C 109.474 no
H10B C10 H10C 109.471 no

loop_
_geom_bond_atom_site_label_1
_geom_bond_atom_site_label_2
_geom_bond_distance
_geom_bond_publ_flag
Pt1 S1 2.3500(14) yes
Pt1 S4 2.3453(11) yes
Pt1 C1 2.016(4) yes
Pt1 C7 1.996(5) yes
S1 S2 2.0709(15) yes
S2 S3 2.0411(14) yes
S3 S4 2.0643(18) yes
N1 C1 1.357(4) yes
N1 C2 1.378(5) yes
N1 C4 1.461(5) yes
N2 C1 1.357(5) yes
N2 C3 1.378(5) yes
N2 C5 1.480(4) yes
N3 C6 1.463(6) yes
N3 C7 1.353(4) yes
N3 C8 1.377(6) yes
N4 C7 1.346(6) yes
N4 C9 1.382(5) yes
N4 C10 1.466(5) yes
C2 C3 1.337(5) yes
C5 C6 1.507(5) yes
C8 C9 1.338(6) yes
C2 H2 0.950 no
C3 H3 0.950 no
C4 H4A 0.980 no
C4 H4B 0.980 no
C4 H4C 0.980 no
C5 H5A 0.990 no
C5 H5B 0.990 no
C6 H6A 0.990 no
C6 H6B 0.990 no
C8 H8 0.950 no
C9 H9 0.950 no
C10 H10A 0.980 no
C10 H10B 0.980 no
C10 H10C 0.980 no

loop_
_geom_contact_atom_site_label_1
_geom_contact_atom_site_label_2
_geom_contact_distance
_geom_contact_publ_flag
_geom_contact_site_symmetry_2
Pt1 C4 3.380(4) no .
Pt1 C6 3.183(3) no .
S1 N1 3.561(4) no .
S1 C4 3.553(5) no .
S4 N4 3.483(4) no .
S4 C10 3.413(6) no .
N1 C5 3.600(4) no .
N2 N3 3.034(5) no .
N2 C4 3.561(4) no .
N2 C7 3.217(5) no .
N3 C1 3.172(5) no .
N3 C10 3.566(5) no .
N4 C6 3.550(5) no .
C1 C6 3.034(4) no .
C2 C5 3.576(5) no .
C3 C4 3.587(5) no .
C5 C7 3.253(5) no .
C5 C8 3.393(6) no .
C6 C9 3.594(7) no .
S1 C8 3.486(5) no 4_555
S3 C6 3.600(5) no 6_655
S3 C9 3.490(4) no 4_565
N1 C4 3.507(7) no 2_755
N1 C9 3.529(6) no 4_555
N3 N3 3.469(5) no 7_655
N3 C6 3.539(5) no 7_655
C2 C2 3.408(7) no 2_755
C2 C9 3.534(8) no 4_555
C4 N1 3.507(7) no 2_755
C6 S3 3.600(5) no 6_645
C6 N3 3.539(5) no 7_655
C6 C8 3.594(6) no 7_655
C8 S1 3.486(5) no 4_554
C8 C6 3.594(6) no 7_655
C9 S3 3.490(4) no 4_564
C9 N1 3.529(6) no 4_554
C9 C2 3.534(8) no 4_554
Pt1 H4A 3.1591 no .
Pt1 H4B 3.3640 no .
Pt1 H6B 2.7353 no .
Pt1 H10A 3.1258 no .
S1 H4A 2.7908 no .
S4 H10A 3.0022 no .
S4 H10B 3.2885 no .
N1 H3 3.1059 no .
N2 H2 3.1037 no .
N2 H6A 3.3599 no .
N2 H6B 2.7551 no .
N3 H5A 3.3023 no .
N3 H5B 2.6753 no .
N3 H9 3.0952 no .
N4 H8 3.1178 no .
C1 H2 3.1663 no .
C1 H3 3.1682 no .
C1 H4A 2.7248 no .
C1 H4B 2.8111 no .
C1 H4C 3.2731 no .
C1 H5A 3.1391 no .
C1 H5B 3.2098 no .
C1 H6B 2.9440 no .
C2 H4A 3.1799 no .
C2 H4B 3.0540 no .
C2 H4C 2.5725 no .
C3 H5A 2.7406 no .
C3 H5B 2.6230 no .
C4 H2 2.7925 no .
C5 H3 2.7139 no .
C6 H8 2.8446 no .
C7 H6A 3.2292 no .
C7 H6B 2.6073 no .
C7 H8 3.1646 no .
C7 H9 3.1504 no .
C7 H10A 2.5892 no .
C7 H10B 3.0283 no .
C7 H10C 3.1798 no .
C8 H5B 3.2117 no .
C8 H6A 2.6531 no .
C8 H6B 3.2535 no .
C9 H10A 3.2891 no .
C9 H10B 2.8703 no .
C9 H10C 2.7013 no .
C10 H9 2.8093 no .
H2 H3 2.4678 no .
H2 H4A 3.5297 no .
H2 H4B 3.3547 no .
H2 H4C 2.5102 no .
H3 H5A 2.8106 no .
H3 H5B 2.6264 no .
H5A H6A 2.3181 no .
H5A H6B 2.3438 no .
H5B H6A 2.3356 no .
H5B H6B 2.8463 no .
H5B H8 3.2613 no .
H6A H8 2.6460 no .
H8 H9 2.4695 no .
H9 H10B 3.0266 no .
H9 H10C 2.7284 no .
Pt1 H4B 3.5273 no 2_755
Pt1 H10A 3.3865 no 2_755
Pt1 H10C 3.5406 no 2_755
S1 H4C 3.0573 no 3_756
S1 H5A 3.4347 no 6_655
S1 H5B 3.0800 no 4_555
S1 H8 3.3281 no 4_555
S1 H10C 3.4270 no 2_755
S2 H3 3.3190 no 4_555
S2 H4C 3.2287 no 3_756
S2 H5A 2.9336 no 6_655
S2 H5B 3.5498 no 4_555
S2 H10B 2.9376 no 4_565
S2 H10C 2.9441 no 2_755
S3 H5A 2.9630 no 6_655
S3 H6B 3.0102 no 6_655
S3 H8 3.0018 no 7_655
S3 H9 3.0266 no 4_565
S3 H10B 3.5101 no 4_565
S4 H2 3.4421 no 1_565
S4 H3 3.0093 no 1_565
S4 H6A 2.9169 no 7_655
S4 H8 3.0825 no 7_655
S4 H10A 3.2440 no 2_755
S4 H10C 3.4955 no 2_755
N1 H4B 2.8932 no 2_755
N1 H4C 3.5859 no 2_755
N1 H9 2.8695 no 4_555
N2 H4B 3.4003 no 2_755
N2 H9 3.4725 no 4_555
N3 H6A 3.3287 no 7_655
N3 H6B 3.2360 no 7_655
N4 H4A 3.4781 no 2_755
N4 H4B 2.9880 no 2_755
N4 H6A 3.1580 no 7_655
N4 H6B 3.4175 no 7_655
C1 H4B 2.9088 no 2_755
C1 H9 3.3959 no 4_555
C2 H2 3.1174 no 2_755
C2 H4B 3.4335 no 2_755
C2 H4C 3.4978 no 2_755
C2 H9 2.6451 no 4_555
C3 H4C 3.5293 no 2_755
C3 H9 3.0639 no 4_555
C4 H4A 2.9085 no 3_756
C4 H4B 3.2072 no 2_755
C4 H4C 3.5500 no 3_756
C4 H9 3.5125 no 4_555
C4 H10A 3.5923 no 2_755
C4 H10C 3.4038 no 2_755
C5 H3 3.4315 no 7_645
C5 H5A 3.3418 no 7_645
C5 H5B 3.1148 no 7_645
C7 H4B 2.9999 no 2_755
C7 H6A 3.0914 no 7_655
C7 H6B 3.5466 no 7_655
C8 H6A 3.5753 no 7_655
C8 H6B 2.9374 no 7_655
C9 H6A 3.4734 no 7_655
C9 H6B 3.0600 no 7_655
C10 H4A 3.3858 no 2_755
C10 H4B 3.1544 no 2_755
C10 H10A 3.3462 no 2_755
H2 S4 3.4421 no 1_545
H2 C2 3.1174 no 2_755
H2 H2 2.7750 no 2_755
H2 H9 2.8144 no 4_555
H3 S2 3.3190 no 4_554
H3 S4 3.0093 no 1_545
H3 C5 3.4315 no 7_645
H3 H5A 3.1127 no 7_645
H3 H5B 3.0372 no 7_645
H3 H6A 2.9957 no 7_645
H3 H9 3.5122 no 4_555
H4A N4 3.4781 no 2_755
H4A C4 2.9085 no 3_756
H4A C10 3.3858 no 2_755
H4A H4A 2.3221 no 3_756
H4A H4B 3.5176 no 3_756
H4A H4C 2.6408 no 3_756
H4A H9 3.4987 no 4_555
H4A H10A 3.4196 no 2_755
H4A H10C 2.8319 no 2_755
H4B Pt1 3.5273 no 2_755
H4B N1 2.8932 no 2_755
H4B N2 3.4003 no 2_755
H4B N4 2.9880 no 2_755
H4B C1 2.9088 no 2_755
H4B C2 3.4335 no 2_755
H4B C4 3.2072 no 2_755
H4B C7 2.9999 no 2_755
H4B C10 3.1544 no 2_755
H4B H4A 3.5176 no 3_756
H4B H4B 2.6137 no 2_755
H4B H10A 2.8911 no 2_755
H4B H10C 3.0717 no 2_755
H4C S1 3.0573 no 3_756
H4C S2 3.2287 no 3_756
H4C N1 3.5859 no 2_755
H4C C2 3.4978 no 2_755
H4C C3 3.5293 no 2_755
H4C C4 3.5500 no 3_756
H4C H4A 2.6408 no 3_756
H4C H9 3.4631 no 4_555
H4C H10C 3.2590 no 4_555
H5A S1 3.4347 no 6_645
H5A S2 2.9336 no 6_645
H5A S3 2.9630 no 6_645
H5A C5 3.3418 no 7_645
H5A H3 3.1127 no 7_645
H5A H5A 3.2551 no 7_645
H5A H5B 2.5659 no 7_645
H5B S1 3.0800 no 4_554
H5B S2 3.5498 no 4_554
H5B C5 3.1148 no 7_645
H5B H3 3.0372 no 7_645
H5B H5A 2.5659 no 7_645
H5B H5B 2.7684 no 7_645
H6A S4 2.9169 no 7_655
H6A N3 3.3287 no 7_655
H6A N4 3.1580 no 7_655
H6A C7 3.0914 no 7_655
H6A C8 3.5753 no 7_655
H6A C9 3.4734 no 7_655
H6A H3 2.9957 no 7_645
H6A H10B 3.3448 no 7_655
H6B S3 3.0102 no 6_645
H6B N3 3.2360 no 7_655
H6B N4 3.4175 no 7_655
H6B C7 3.5466 no 7_655
H6B C8 2.9374 no 7_655
H6B C9 3.0600 no 7_655
H6B H8 3.1914 no 7_655
H6B H9 3.3981 no 7_655
H8 S1 3.3282 no 4_554
H8 S3 3.0018 no 7_655
H8 S4 3.0825 no 7_655
H8 H6B 3.1914 no 7_655
H9 S3 3.0266 no 4_564
H9 N1 2.8695 no 4_554
H9 N2 3.4725 no 4_554
H9 C1 3.3959 no 4_554
H9 C2 2.6451 no 4_554
H9 C3 3.0639 no 4_554
H9 C4 3.5125 no 4_554
H9 H2 2.8144 no 4_554
H9 H3 3.5122 no 4_554
H9 H4A 3.4987 no 4_554
H9 H4C 3.4631 no 4_554
H9 H6B 3.3981 no 7_655
H10A Pt1 3.3865 no 2_755
H10A S4 3.2440 no 2_755
H10A C4 3.5923 no 2_755
H10A C10 3.3462 no 2_755
H10A H4A 3.4196 no 2_755
H10A H4B 2.8911 no 2_755
H10A H10A 2.3752 no 2_755
H10B S2 2.9376 no 4_564
H10B S3 3.5101 no 4_564
H10B H6A 3.3448 no 7_655
H10C Pt1 3.5406 no 2_755
H10C S1 3.4270 no 2_755
H10C S2 2.9441 no 2_755
H10C S4 3.4955 no 2_755
H10C C4 3.4038 no 2_755
H10C H4A 2.8319 no 2_755
H10C H4B 3.0717 no 2_755
H10C H4C 3.2590 no 4_554

loop_
_geom_torsion_atom_site_label_1
_geom_torsion_atom_site_label_2
_geom_torsion_atom_site_label_3
_geom_torsion_atom_site_label_4
_geom_torsion
_geom_torsion_publ_flag
S1 Pt1 S4 S3 -18.76(4) no
S4 Pt1 S1 S2 -15.85(5) no
S1 Pt1 C1 N1 -67.5(3) no
S1 Pt1 C1 N2 118.3(4) no
C1 Pt1 S1 S2 157.04(9) no
S4 Pt1 C7 N3 -124.4(3) no
S4 Pt1 C7 N4 53.8(3) no
C7 Pt1 S4 S3 149.48(11) no
C1 Pt1 C7 N3 63.7(3) no
C1 Pt1 C7 N4 -118.1(3) no
C7 Pt1 C1 N1 124.6(4) no
C7 Pt1 C1 N2 -49.6(4) no
Pt1 S1 S2 S3 45.93(7) no
S1 S2 S3 S4 -59.30(7) no
S2 S3 S4 Pt1 48.22(6) no
C1 N1 C2 C3 0.5(5) no
C2 N1 C1 Pt1 -176.4(4) no
C2 N1 C1 N2 -0.9(5) no
C4 N1 C1 Pt1 -0.5(6) no
C4 N1 C1 N2 175.0(4) no
C4 N1 C2 C3 -175.4(4) no
C1 N2 C3 C2 -0.6(6) no
C3 N2 C1 Pt1 176.0(4) no
C3 N2 C1 N1 0.9(5) no
C1 N2 C5 C6 7.8(7) no
C5 N2 C1 Pt1 -2.5(7) no
C5 N2 C1 N1 -177.6(4) no
C3 N2 C5 C6 -170.6(4) no
C5 N2 C3 C2 178.1(4) no
C6 N3 C7 Pt1 -3.1(5) no
C6 N3 C7 N4 178.2(3) no
C7 N3 C6 C5 -84.2(4) no
C6 N3 C8 C9 -177.9(3) no
C8 N3 C6 C5 93.4(4) no
C7 N3 C8 C9 -0.0(4) no
C8 N3 C7 Pt1 178.9(3) no
C8 N3 C7 N4 0.2(4) no
C7 N4 C9 C8 0.4(4) no
C9 N4 C7 Pt1 -178.8(3) no
C9 N4 C7 N3 -0.4(4) no
C10 N4 C7 Pt1 0.8(6) no
C10 N4 C7 N3 179.2(3) no
C10 N4 C9 C8 -179.2(3) no
N1 C2 C3 N2 0.0(6) no
N2 C5 C6 N3 60.4(5) no
N3 C8 C9 N4 -0.2(4) no
